data_4304297
loop_
_publ_author_name
'John S. Fossey'
'Ryosuke Matsubara'
'Hiroshi Kiyohara'
'Sh\=u Kobayashi'

_publ_contact_author_email j.fossey@bath.ac.uk
_publ_contact_author_name 'John Fossey'
_publ_section_title
;
Heterochiral Triangulo Nickel Complex as Evidence of a Large Positive
Nonlinear Effect in Catalysis
;
_journal_name_full 'Inorganic Chemistry'
_journal_page_first 781
_journal_page_last 783
_journal_paper_doi 10.1021/ic7017727
_journal_volume 47
_journal_year 2008
_chemical_formula_moiety 'C32 H34 I2 N4 Ni '
_chemical_formula_sum 'C32 H34 I2 N4 Ni'
_chemical_formula_weight 787.16
_space_group_IT_number 14
_symmetry_cell_setting monoclinic
_symmetry_Int_Tables_number 14
_symmetry_space_group_name_Hall '-P 2ybc'
_symmetry_space_group_name_H-M 'P 1 21/c 1'
_cell_angle_alpha 90.0000
_cell_angle_beta 114.28(10)
_cell_angle_gamma 90.0000
_cell_formula_units_Z 4
_cell_length_a 17.61(4)
_cell_length_b 9.76(2)
_cell_length_c 20.30(5)
_cell_measurement_reflns_used 19822
_cell_measurement_temperature 123.1
_cell_measurement_theta_max 27.4
_cell_measurement_theta_min 3.0
_cell_volume 3180(13)
_computing_cell_refinement 'PROCESS-AUTO (Rigaku, 1998)'
_computing_data_collection 'PROCESS-AUTO (Rigaku, 1998)'
_computing_data_reduction 'CrystalStructure (R/MSC, Rigaku, 2005)'
_computing_molecular_graphics 'ORTEP (Johnson, 1976)'
_computing_publication_material 'CrystalStructure (R/MSC, Rigaku, 2005)'
_computing_structure_refinement 'SHELXL97 (Sheldrick, 1997)'
_computing_structure_solution 'SHELXS97 (Sheldrick, 1997)'
_diffrn_detector_area_resol_mean 10.00
_diffrn_measured_fraction_theta_full 0.957
_diffrn_measured_fraction_theta_max 0.957
_diffrn_measurement_device_type 'Rigaku RAXIS-RAPID'
_diffrn_measurement_method \w
_diffrn_radiation_type 'Mo K\a'
_diffrn_radiation_wavelength 0.71075
_diffrn_reflns_av_R_equivalents 0.048
_diffrn_reflns_limit_h_max 21
_diffrn_reflns_limit_h_min -22
_diffrn_reflns_limit_k_max 12
_diffrn_reflns_limit_k_min -12
_diffrn_reflns_limit_l_max 26
_diffrn_reflns_limit_l_min -26
_diffrn_reflns_number 23956
_diffrn_reflns_theta_full 27.43
_diffrn_reflns_theta_max 27.43
_exptl_absorpt_coefficient_mu 2.580
_exptl_absorpt_correction_T_max 0.461
_exptl_absorpt_correction_T_min 0.259
_exptl_absorpt_correction_type multi-scan
_exptl_absorpt_process_details
;
    Higashi, T. (1995). Program for Absorption Correction.
    Rigaku Corporation, Tokyo, Japan.
;
_exptl_crystal_colour yellow
_exptl_crystal_density_diffrn 1.645
_exptl_crystal_density_method 'not measured'
_exptl_crystal_description block
_exptl_crystal_F_000 1552.00
_exptl_crystal_size_max 0.50
_exptl_crystal_size_mid 0.30
_exptl_crystal_size_min 0.30
_refine_diff_density_max 1.05
_refine_diff_density_min -0.80
_refine_ls_extinction_method none
_refine_ls_goodness_of_fit_ref 1.076
_refine_ls_hydrogen_treatment constr
_refine_ls_number_parameters 355
_refine_ls_number_reflns 6940
_refine_ls_R_factor_gt 0.0334
_refine_ls_shift/su_max 0.0010
_refine_ls_structure_factor_coef Fsqd
_refine_ls_weighting_details 'w = 1/[\s^2^(Fo^2^)+(0.0218P)^2^+0.0666P] where P=(Fo^2^+2Fc^2^)/3'
_refine_ls_weighting_scheme calc
_refine_ls_wR_factor_ref 0.0611
_reflns_number_gt 5410
_reflns_number_total 6940
_reflns_threshold_expression F^2^>2.0\s(F^2^)
_cod_data_source_file ic7017727-file004.cif
_cod_data_source_block '_040703SI'
_cod_original_cell_volume 3179(13)
_cod_original_formula_sum 'C32 H34 I2 N4 Ni '
_cod_database_code 4304297

loop_
_symmetry_equiv_pos_site_id
_symmetry_equiv_pos_as_xyz
1 +X,+Y,+Z
2 -X,1/2+Y,1/2-Z
3 -X,-Y,-Z
4 +X,1/2-Y,1/2+Z

loop_
_atom_site_label
_atom_site_type_symbol
_atom_site_fract_x
_atom_site_fract_y
_atom_site_fract_z
_atom_site_U_iso_or_equiv
_atom_site_adp_type
_atom_site_occupancy
_atom_site_symmetry_multiplicity
_atom_site_calc_flag
_atom_site_refinement_flags
_atom_site_disorder_assembly
_atom_site_disorder_group
I(1) I 0.272950(10) 0.36137(2) 0.468730(10) 0.01901(5) Uani 1.00 1 d . . .
I(2) I 0.344840(10) -0.08812(2) 0.321750(10) 0.01876(5) Uani 1.00 1 d . . .
Ni(1) Ni 0.31353(2) 0.13702(4) 0.39755(2) 0.01411(8) Uani 1.00 1 d . . .
N(1) N 0.19134(14) 0.0670(2) 0.37209(12) 0.0132(5) Uani 1.00 1 d . . .
N(2) N 0.25971(16) 0.2334(2) 0.29616(12) 0.0147(5) Uani 1.00 1 d . . .
N(3) N 0.36239(16) 0.0363(2) 0.49407(14) 0.0173(6) Uani 1.00 1 d . . .
N(4) N 0.43183(17) 0.2180(2) 0.42926(14) 0.0183(6) Uani 1.00 1 d . . .
C(1) C 0.13799(19) 0.0948(3) 0.29461(16) 0.0133(6) Uani 1.00 1 d . . .
C(2) C 0.16616(19) 0.2274(3) 0.26778(16) 0.0152(7) Uani 1.00 1 d . . .
C(3) C 0.1753(2) -0.0766(3) 0.39028(16) 0.0148(6) Uani 1.00 1 d . . .
C(4) C 0.19335(19) -0.1033(3) 0.46859(17) 0.0151(6) Uani 1.00 1 d . . .
C(5) C 0.1845(2) -0.0050(3) 0.51466(18) 0.0209(7) Uani 1.00 1 d . . .
C(6) C 0.1977(2) -0.0401(4) 0.5852(2) 0.0314(9) Uani 1.00 1 d . . .
C(7) C 0.2204(2) -0.1724(4) 0.6109(2) 0.0320(9) Uani 1.00 1 d . . .
C(8) C 0.2291(2) -0.2713(3) 0.56525(19) 0.0272(8) Uani 1.00 1 d . . .
C(9) C 0.2158(2) -0.2370(3) 0.49519(18) 0.0213(7) Uani 1.00 1 d . . .
C(10) C 0.04585(19) 0.1111(2) 0.27864(17) 0.0137(6) Uani 1.00 1 d . . .
C(11) C 0.0214(2) 0.1888(3) 0.32430(18) 0.0183(7) Uani 1.00 1 d . . .
C(12) C -0.0626(2) 0.2115(3) 0.30760(19) 0.0221(7) Uani 1.00 1 d . . .
C(13) C -0.1231(2) 0.1577(3) 0.24443(19) 0.0228(7) Uani 1.00 1 d . . .
C(14) C -0.0996(2) 0.0822(3) 0.19787(18) 0.0216(7) Uani 1.00 1 d . . .
C(15) C -0.0156(2) 0.0589(3) 0.21527(17) 0.0176(7) Uani 1.00 1 d . . .
C(16) C 0.12432(19) 0.2291(3) 0.18507(17) 0.0154(7) Uani 1.00 1 d . . .
C(17) C 0.06306(19) 0.3252(3) 0.14880(18) 0.0186(7) Uani 1.00 1 d . . .
C(18) C 0.0224(2) 0.3256(4) 0.07380(19) 0.0275(8) Uani 1.00 1 d . . .
C(19) C 0.0429(2) 0.2290(4) 0.03431(19) 0.0329(9) Uani 1.00 1 d . . .
C(20) C 0.1045(2) 0.1326(4) 0.06916(19) 0.0329(9) Uani 1.00 1 d . . .
C(21) C 0.1451(2) 0.1324(3) 0.14443(18) 0.0244(8) Uani 1.00 1 d . . .
C(22) C 0.2820(2) 0.3779(3) 0.28477(18) 0.0179(7) Uani 1.00 1 d . . .
C(23) C 0.3710(2) 0.3959(3) 0.29327(17) 0.0158(7) Uani 1.00 1 d . . .
C(24) C 0.4145(2) 0.5124(3) 0.33035(18) 0.0204(7) Uani 1.00 1 d . . .
C(25) C 0.4967(2) 0.5355(3) 0.34001(19) 0.0266(8) Uani 1.00 1 d . . .
C(26) C 0.5356(2) 0.4432(3) 0.31196(19) 0.0252(8) Uani 1.00 1 d . . .
C(27) C 0.4921(2) 0.3298(3) 0.27359(19) 0.0233(8) Uani 1.00 1 d . . .
C(28) C 0.4104(2) 0.3051(3) 0.26428(17) 0.0187(7) Uani 1.00 1 d . . .
C(29) C 0.3887(2) 0.0009(3) 0.55288(19) 0.0164(7) Uani 1.00 1 d . . .
C(30) C 0.4210(2) -0.0438(3) 0.62746(17) 0.0245(8) Uani 1.00 1 d . . .
C(31) C 0.4963(2) 0.2642(3) 0.45932(17) 0.0160(7) Uani 1.00 1 d . . .
C(32) C 0.5787(2) 0.3246(3) 0.49781(18) 0.0217(7) Uani 1.00 1 d . . .
H(1) H 0.1704 0.1250 0.3983 0.016 Uiso 1.00 1 c R . .
H(2) H 0.2740 0.1779 0.2645 0.018 Uiso 1.00 1 c R . .
H(3) H 0.1434 0.0198 0.2670 0.016 Uiso 1.00 1 c R . .
H(4) H 0.1475 0.3048 0.2854 0.018 Uiso 1.00 1 c R . .
H(5) H 0.2090 -0.1370 0.3770 0.018 Uiso 1.00 1 c R . .
H(6) H 0.1182 -0.0968 0.3623 0.018 Uiso 1.00 1 c R . .
H(7) H 0.1695 0.0862 0.4980 0.025 Uiso 1.00 1 c R . .
H(8) H 0.1911 0.0275 0.6161 0.038 Uiso 1.00 1 c R . .
H(9) H 0.2299 -0.1951 0.6591 0.038 Uiso 1.00 1 c R . .
H(10) H 0.2442 -0.3624 0.5821 0.033 Uiso 1.00 1 c R . .
H(11) H 0.2219 -0.3054 0.4644 0.026 Uiso 1.00 1 c R . .
H(12) H 0.0626 0.2266 0.3673 0.022 Uiso 1.00 1 c R . .
H(13) H -0.0786 0.2637 0.3393 0.027 Uiso 1.00 1 c R . .
H(14) H -0.1804 0.1725 0.2331 0.027 Uiso 1.00 1 c R . .
H(15) H -0.1408 0.0466 0.1543 0.026 Uiso 1.00 1 c R . .
H(16) H 0.0002 0.0065 0.1835 0.021 Uiso 1.00 1 c R . .
H(17) H 0.0487 0.3919 0.1758 0.022 Uiso 1.00 1 c R . .
H(18) H -0.0193 0.3922 0.0499 0.033 Uiso 1.00 1 c R . .
H(19) H 0.0148 0.2283 -0.0169 0.039 Uiso 1.00 1 c R . .
H(20) H 0.1190 0.0669 0.0418 0.039 Uiso 1.00 1 c R . .
H(21) H 0.1871 0.0662 0.1682 0.029 Uiso 1.00 1 c R . .
H(22) H 0.2736 0.4355 0.3189 0.021 Uiso 1.00 1 c R . .
H(23) H 0.2459 0.4055 0.2373 0.021 Uiso 1.00 1 c R . .
H(24) H 0.3877 0.5762 0.3491 0.024 Uiso 1.00 1 c R . .
H(25) H 0.5258 0.6141 0.3657 0.032 Uiso 1.00 1 c R . .
H(26) H 0.5918 0.4575 0.3190 0.030 Uiso 1.00 1 c R . .
H(27) H 0.5184 0.2681 0.2534 0.028 Uiso 1.00 1 c R . .
H(28) H 0.3815 0.2266 0.2383 0.022 Uiso 1.00 1 c R . .
H(29) H 0.4802 -0.0392 0.6480 0.029 Uiso 1.00 1 c R . .
H(30) H 0.4001 0.0140 0.6538 0.029 Uiso 1.00 1 c R . .
H(31) H 0.4041 -0.1355 0.6295 0.029 Uiso 1.00 1 c R . .
H(32) H 0.6092 0.2722 0.5399 0.026 Uiso 1.00 1 c R . .
H(33) H 0.5731 0.4160 0.5113 0.026 Uiso 1.00 1 c R . .
H(34) H 0.6077 0.3248 0.4673 0.026 Uiso 1.00 1 c R . .

loop_
_atom_site_aniso_label
_atom_site_aniso_U_11
_atom_site_aniso_U_22
_atom_site_aniso_U_33
_atom_site_aniso_U_12
_atom_site_aniso_U_13
_atom_site_aniso_U_23
I(1) 0.02038(12) 0.01410(11) 0.02075(12) -0.00126(9) 0.00664(10) -0.00373(9)
I(2) 0.02042(12) 0.01490(11) 0.02436(12) 0.00271(9) 0.01263(10) 0.00067(9)
Ni(1) 0.0124(2) 0.0132(2) 0.0152(2) -0.00053(16) 0.00416(19) 0.00163(17)
N(1) 0.0132(13) 0.0129(14) 0.0129(13) 0.0002(10) 0.0049(12) -0.0018(10)
N(2) 0.0146(14) 0.0153(14) 0.0146(14) -0.0010(11) 0.0065(12) 0.0017(11)
N(3) 0.0152(14) 0.0152(14) 0.0204(16) -0.0000(11) 0.0061(13) -0.0001(12)
N(4) 0.0174(16) 0.0173(15) 0.0195(15) 0.0019(11) 0.0068(13) 0.0035(12)
C(1) 0.0126(16) 0.0136(15) 0.0123(15) 0.0002(13) 0.0039(14) -0.0003(13)
C(2) 0.0115(16) 0.0208(17) 0.0128(16) -0.0014(13) 0.0045(14) 0.0066(13)
C(3) 0.0169(17) 0.0103(16) 0.0161(16) 0.0000(13) 0.0057(15) 0.0003(13)
C(4) 0.0105(15) 0.0194(17) 0.0143(16) -0.0015(13) 0.0042(14) 0.0005(13)
C(5) 0.0198(18) 0.0251(19) 0.0194(18) 0.0038(15) 0.0098(16) 0.0013(14)
C(6) 0.026(2) 0.049(2) 0.022(2) 0.0078(18) 0.0136(18) -0.0037(18)
C(7) 0.025(2) 0.053(2) 0.0194(19) -0.0017(19) 0.0107(18) 0.0099(18)
C(8) 0.023(2) 0.029(2) 0.026(2) -0.0032(16) 0.0073(18) 0.0133(16)
C(9) 0.0200(19) 0.0210(18) 0.0222(18) -0.0022(14) 0.0080(16) 0.0038(15)
C(10) 0.0129(16) 0.0132(17) 0.0151(16) -0.0006(12) 0.0060(14) 0.0044(12)
C(11) 0.0171(17) 0.0185(17) 0.0197(17) -0.0038(14) 0.0080(15) -0.0016(14)
C(12) 0.0196(18) 0.0201(19) 0.029(2) 0.0012(14) 0.0130(17) 0.0025(15)
C(13) 0.0137(17) 0.0240(19) 0.029(2) 0.0004(14) 0.0072(16) 0.0095(16)
C(14) 0.0158(17) 0.0208(18) 0.0195(18) -0.0053(14) -0.0016(15) 0.0069(15)
C(15) 0.0213(18) 0.0127(17) 0.0174(17) -0.0028(13) 0.0066(16) 0.0022(13)
C(16) 0.0121(16) 0.0214(18) 0.0147(16) -0.0032(13) 0.0073(15) 0.0030(13)
C(17) 0.0142(17) 0.0228(18) 0.0214(18) 0.0001(14) 0.0098(15) 0.0027(14)
C(18) 0.0140(18) 0.042(2) 0.025(2) 0.0039(16) 0.0055(17) 0.0124(17)
C(19) 0.025(2) 0.059(2) 0.0124(18) -0.0051(19) 0.0059(17) 0.0050(18)
C(20) 0.030(2) 0.051(2) 0.0188(19) 0.0044(19) 0.0115(18) -0.0066(18)
C(21) 0.0225(19) 0.032(2) 0.0189(18) 0.0064(16) 0.0086(16) 0.0021(16)
C(22) 0.0173(17) 0.0156(17) 0.0205(17) 0.0006(13) 0.0075(15) 0.0017(13)
C(23) 0.0177(17) 0.0144(16) 0.0146(16) -0.0001(13) 0.0058(15) 0.0080(13)
C(24) 0.0257(19) 0.0164(18) 0.0210(18) 0.0015(14) 0.0116(17) 0.0014(14)
C(25) 0.026(2) 0.0237(19) 0.025(2) -0.0076(16) 0.0059(18) 0.0038(16)
C(26) 0.0170(18) 0.031(2) 0.0261(19) -0.0004(15) 0.0079(17) 0.0147(16)
C(27) 0.0241(19) 0.025(2) 0.027(2) 0.0074(15) 0.0167(17) 0.0103(15)
C(28) 0.0239(19) 0.0160(17) 0.0197(17) -0.0012(14) 0.0127(16) 0.0015(14)
C(29) 0.0135(17) 0.0131(17) 0.0224(18) -0.0013(13) 0.0070(16) -0.0028(14)
C(30) 0.0197(19) 0.035(2) 0.0169(17) 0.0013(16) 0.0054(16) 0.0023(15)
C(31) 0.0189(18) 0.0130(16) 0.0167(17) 0.0029(14) 0.0080(16) 0.0014(13)
C(32) 0.0171(18) 0.0234(19) 0.0216(18) -0.0053(14) 0.0049(16) -0.0010(15)

loop_
_atom_type_symbol
_atom_type_description
_atom_type_scat_dispersion_real
_atom_type_scat_dispersion_imag
_atom_type_scat_source
C C 0.003 0.002
;
International Tables for Crystallography
(1992, Vol. C, Tables 4.2.6.8 and 6.1.1.4)
;
H H 0.000 0.000
;
International Tables for Crystallography
(1992, Vol. C, Table 6.1.1.4)
;
N N 0.006 0.003
;
International Tables for Crystallography
(1992, Vol. C, Tables 4.2.6.8 and 6.1.1.4)
;
Ni Ni 0.339 1.112
;
International Tables for Crystallography
(1992, Vol. C, Tables 4.2.6.8 and 6.1.1.4)
;
I I -0.474 1.812
;
International Tables for Crystallography
(1992, Vol. C, Tables 4.2.6.8 and 6.1.1.4)
;

loop_
_geom_angle_atom_site_label_1
_geom_angle_atom_site_label_2
_geom_angle_atom_site_label_3
_geom_angle
_geom_angle_publ_flag
_geom_angle_site_symmetry_1
_geom_angle_site_symmetry_2
_geom_angle_site_symmetry_3
I(1) Ni(1) I(2) 176.98(10) yes . . .
I(1) Ni(1) N(1) 86.02(7) yes . . .
I(1) Ni(1) N(2) 92.68(7) yes . . .
I(1) Ni(1) N(3) 88.72(8) yes . . .
I(1) Ni(1) N(4) 88.80(8) yes . . .
I(2) Ni(1) N(1) 91.26(7) yes . . .
I(2) Ni(1) N(2) 85.73(7) yes . . .
I(2) Ni(1) N(3) 92.78(8) yes . . .
I(2) Ni(1) N(4) 93.94(8) yes . . .
N(1) Ni(1) N(2) 84.33(10) yes . . .
N(1) Ni(1) N(3) 93.67(10) yes . . .
N(1) Ni(1) N(4) 174.68(11) yes . . .
N(2) Ni(1) N(3) 177.48(9) yes . . .
N(2) Ni(1) N(4) 97.17(11) yes . . .
N(3) Ni(1) N(4) 84.96(11) yes . . .
Ni(1) N(1) C(1) 109.7(2) yes . . .
Ni(1) N(1) C(3) 121.13(18) yes . . .
C(1) N(1) C(3) 109.2(2) yes . . .
Ni(1) N(2) C(2) 109.8(2) yes . . .
Ni(1) N(2) C(22) 121.87(16) yes . . .
C(2) N(2) C(22) 106.9(2) yes . . .
Ni(1) N(3) C(29) 168.4(2) yes . . .
Ni(1) N(4) C(31) 166.8(3) yes . . .
N(1) C(1) C(2) 111.5(2) yes . . .
N(1) C(1) C(10) 113.4(3) yes . . .
C(2) C(1) C(10) 107.6(2) yes . . .
N(2) C(2) C(1) 110.7(2) yes . . .
N(2) C(2) C(16) 112.1(3) yes . . .
C(1) C(2) C(16) 108.2(2) yes . . .
N(1) C(3) C(4) 116.1(2) yes . . .
C(3) C(4) C(5) 123.7(2) yes . . .
C(3) C(4) C(9) 118.0(3) yes . . .
C(5) C(4) C(9) 118.2(3) yes . . .
C(4) C(5) C(6) 120.2(3) yes . . .
C(5) C(6) C(7) 120.9(3) yes . . .
C(6) C(7) C(8) 119.4(3) yes . . .
C(7) C(8) C(9) 119.9(3) yes . . .
C(4) C(9) C(8) 121.5(3) yes . . .
C(1) C(10) C(11) 120.4(2) yes . . .
C(1) C(10) C(15) 120.8(3) yes . . .
C(11) C(10) C(15) 118.6(3) yes . . .
C(10) C(11) C(12) 120.8(2) yes . . .
C(11) C(12) C(13) 119.9(3) yes . . .
C(12) C(13) C(14) 120.0(3) yes . . .
C(13) C(14) C(15) 119.8(2) yes . . .
C(10) C(15) C(14) 121.0(3) yes . . .
C(2) C(16) C(17) 120.5(3) yes . . .
C(2) C(16) C(21) 121.0(2) yes . . .
C(17) C(16) C(21) 118.5(2) yes . . .
C(16) C(17) C(18) 121.3(3) yes . . .
C(17) C(18) C(19) 119.6(3) yes . . .
C(18) C(19) C(20) 120.2(3) yes . . .
C(19) C(20) C(21) 120.0(3) yes . . .
C(16) C(21) C(20) 120.3(3) yes . . .
N(2) C(22) C(23) 114.5(2) yes . . .
C(22) C(23) C(24) 117.8(3) yes . . .
C(22) C(23) C(28) 123.2(2) yes . . .
C(24) C(23) C(28) 119.0(3) yes . . .
C(23) C(24) C(25) 120.8(3) yes . . .
C(24) C(25) C(26) 119.7(3) yes . . .
C(25) C(26) C(27) 119.7(3) yes . . .
C(26) C(27) C(28) 121.0(3) yes . . .
C(23) C(28) C(27) 119.8(2) yes . . .
N(3) C(29) C(30) 179.2(4) yes . . .
N(4) C(31) C(32) 179.6(3) yes . . .
Ni(1) N(1) H(1) 105.2 no . . .
C(1) N(1) H(1) 105.2 no . . .
C(3) N(1) H(1) 105.2 no . . .
Ni(1) N(2) H(2) 105.7 no . . .
C(2) N(2) H(2) 105.7 no . . .
C(22) N(2) H(2) 105.7 no . . .
N(1) C(1) H(3) 108.1 no . . .
C(2) C(1) H(3) 108.1 no . . .
C(10) C(1) H(3) 108.1 no . . .
N(2) C(2) H(4) 108.6 no . . .
C(1) C(2) H(4) 108.6 no . . .
C(16) C(2) H(4) 108.6 no . . .
N(1) C(3) H(5) 107.8 no . . .
N(1) C(3) H(6) 107.8 no . . .
C(4) C(3) H(5) 107.8 no . . .
C(4) C(3) H(6) 107.8 no . . .
H(5) C(3) H(6) 109.5 no . . .
C(4) C(5) H(7) 119.9 no . . .
C(6) C(5) H(7) 119.9 no . . .
C(5) C(6) H(8) 119.6 no . . .
C(7) C(6) H(8) 119.6 no . . .
C(6) C(7) H(9) 120.3 no . . .
C(8) C(7) H(9) 120.3 no . . .
C(7) C(8) H(10) 120.1 no . . .
C(9) C(8) H(10) 120.1 no . . .
C(4) C(9) H(11) 119.3 no . . .
C(8) C(9) H(11) 119.3 no . . .
C(10) C(11) H(12) 119.6 no . . .
C(12) C(11) H(12) 119.6 no . . .
C(11) C(12) H(13) 120.1 no . . .
C(13) C(12) H(13) 120.1 no . . .
C(12) C(13) H(14) 120.0 no . . .
C(14) C(13) H(14) 120.0 no . . .
C(13) C(14) H(15) 120.1 no . . .
C(15) C(14) H(15) 120.1 no . . .
C(10) C(15) H(16) 119.5 no . . .
C(14) C(15) H(16) 119.5 no . . .
C(16) C(17) H(17) 119.3 no . . .
C(18) C(17) H(17) 119.3 no . . .
C(17) C(18) H(18) 120.2 no . . .
C(19) C(18) H(18) 120.2 no . . .
C(18) C(19) H(19) 119.9 no . . .
C(20) C(19) H(19) 119.9 no . . .
C(19) C(20) H(20) 120.0 no . . .
C(21) C(20) H(20) 120.0 no . . .
C(16) C(21) H(21) 119.9 no . . .
C(20) C(21) H(21) 119.9 no . . .
N(2) C(22) H(22) 108.2 no . . .
N(2) C(22) H(23) 108.2 no . . .
C(23) C(22) H(22) 108.2 no . . .
C(23) C(22) H(23) 108.2 no . . .
H(22) C(22) H(23) 109.5 no . . .
C(23) C(24) H(24) 119.6 no . . .
C(25) C(24) H(24) 119.6 no . . .
C(24) C(25) H(25) 120.2 no . . .
C(26) C(25) H(25) 120.2 no . . .
C(25) C(26) H(26) 120.1 no . . .
C(27) C(26) H(26) 120.1 no . . .
C(26) C(27) H(27) 119.5 no . . .
C(28) C(27) H(27) 119.5 no . . .
C(23) C(28) H(28) 120.1 no . . .
C(27) C(28) H(28) 120.1 no . . .
C(29) C(30) H(29) 109.5 no . . .
C(29) C(30) H(30) 109.5 no . . .
C(29) C(30) H(31) 109.5 no . . .
H(29) C(30) H(30) 109.5 no . . .
H(29) C(30) H(31) 109.5 no . . .
H(30) C(30) H(31) 109.5 no . . .
C(31) C(32) H(32) 109.5 no . . .
C(31) C(32) H(33) 109.5 no . . .
C(31) C(32) H(34) 109.5 no . . .
H(32) C(32) H(33) 109.5 no . . .
H(32) C(32) H(34) 109.5 no . . .
H(33) C(32) H(34) 109.5 no . . .

loop_
_geom_bond_atom_site_label_1
_geom_bond_atom_site_label_2
_geom_bond_distance
_geom_bond_publ_flag
_geom_bond_site_symmetry_1
_geom_bond_site_symmetry_2
I(1) Ni(1) 2.871(7) yes . .
I(2) Ni(1) 2.863(7) yes . .
Ni(1) N(1) 2.109(2) yes . .
Ni(1) N(2) 2.101(2) yes . .
Ni(1) N(3) 2.039(2) yes . .
Ni(1) N(4) 2.067(2) yes . .
N(1) C(1) 1.488(3) yes . .
N(1) C(3) 1.505(4) yes . .
N(2) C(2) 1.506(4) yes . .
N(2) C(22) 1.507(4) yes . .
N(3) C(29) 1.142(4) yes . .
N(4) C(31) 1.138(4) yes . .
C(1) C(2) 1.561(4) yes . .
C(1) C(10) 1.526(4) yes . .
C(2) C(16) 1.532(4) yes . .
C(3) C(4) 1.510(4) yes . .
C(4) C(5) 1.393(5) yes . .
C(4) C(9) 1.404(4) yes . .
C(5) C(6) 1.397(5) yes . .
C(6) C(7) 1.388(5) yes . .
C(7) C(8) 1.388(5) yes . .
C(8) C(9) 1.384(5) yes . .
C(10) C(11) 1.395(5) yes . .
C(10) C(15) 1.393(3) yes . .
C(11) C(12) 1.393(5) yes . .
C(12) C(13) 1.390(4) yes . .
C(13) C(14) 1.388(5) yes . .
C(14) C(15) 1.391(5) yes . .
C(16) C(17) 1.390(4) yes . .
C(16) C(21) 1.398(5) yes . .
C(17) C(18) 1.391(4) yes . .
C(18) C(19) 1.378(6) yes . .
C(19) C(20) 1.390(5) yes . .
C(20) C(21) 1.396(4) yes . .
C(22) C(23) 1.514(5) yes . .
C(23) C(24) 1.404(4) yes . .
C(23) C(28) 1.396(5) yes . .
C(24) C(25) 1.396(5) yes . .
C(25) C(26) 1.388(5) yes . .
C(26) C(27) 1.388(4) yes . .
C(27) C(28) 1.393(5) yes . .
C(29) C(30) 1.448(4) yes . .
C(31) C(32) 1.460(4) yes . .
N(1) H(1) 0.950 no . .
N(2) H(2) 0.950 no . .
C(1) H(3) 0.950 no . .
C(2) H(4) 0.950 no . .
C(3) H(5) 0.950 no . .
C(3) H(6) 0.950 no . .
C(5) H(7) 0.950 no . .
C(6) H(8) 0.950 no . .
C(7) H(9) 0.950 no . .
C(8) H(10) 0.950 no . .
C(9) H(11) 0.950 no . .
C(11) H(12) 0.950 no . .
C(12) H(13) 0.950 no . .
C(13) H(14) 0.950 no . .
C(14) H(15) 0.950 no . .
C(15) H(16) 0.950 no . .
C(17) H(17) 0.950 no . .
C(18) H(18) 0.950 no . .
C(19) H(19) 0.950 no . .
C(20) H(20) 0.950 no . .
C(21) H(21) 0.950 no . .
C(22) H(22) 0.950 no . .
C(22) H(23) 0.950 no . .
C(24) H(24) 0.950 no . .
C(25) H(25) 0.950 no . .
C(26) H(26) 0.950 no . .
C(27) H(27) 0.950 no . .
C(28) H(28) 0.950 no . .
C(30) H(29) 0.950 no . .
C(30) H(30) 0.950 no . .
C(30) H(31) 0.950 no . .
C(32) H(32) 0.950 no . .
C(32) H(33) 0.950 no . .
C(32) H(34) 0.950 no . .

loop_
_geom_contact_atom_site_label_1
_geom_contact_atom_site_label_2
_geom_contact_distance
_geom_contact_publ_flag
_geom_contact_site_symmetry_1
_geom_contact_site_symmetry_2
C(4) C(18) 3.600(4) ? . 54502
C(26) C(30) 3.585(4) ? . 55404
C(27) C(30) 3.411(4) ? . 65603
C(27) C(30) 3.417(4) ? . 55404
C(29) C(31) 3.356(4) ? . 65603
C(29) C(32) 3.458(4) ? . 65603
C(30) C(31) 3.458(5) ? . 65603
I(1) H(11) 3.365 ? . 56501
I(1) H(15) 3.184 ? . 55502
I(1) H(33) 3.366 ? . 66603
I(2) H(14) 3.524 ? . 54502
I(2) H(24) 3.355 ? . 54501
I(2) H(26) 3.497 ? . 64502
I(2) H(29) 3.139 ? . 65603
I(2) H(32) 3.146 ? . 65603
N(3) H(32) 3.174 ? . 65603
N(4) H(29) 3.147 ? . 65603
C(3) H(14) 3.530 ? . 54502
C(3) H(18) 3.443 ? . 54502
C(4) H(18) 2.930 ? . 54502
C(5) H(18) 2.837 ? . 54502
C(6) H(18) 3.278 ? . 54502
C(6) H(23) 3.134 ? . 55504
C(7) H(13) 3.182 ? . 55603
C(7) H(14) 3.517 ? . 55603
C(7) H(23) 3.554 ? . 55504
C(8) H(20) 3.397 ? . 54504
C(8) H(26) 3.560 ? . 65603
C(8) H(34) 3.245 ? . 65603
C(9) H(15) 3.480 ? . 54502
C(9) H(18) 3.433 ? . 54502
C(9) H(32) 3.454 ? . 65603
C(9) H(34) 3.005 ? . 65603
C(10) H(17) 3.077 ? . 54502
C(11) H(16) 3.119 ? . 55502
C(11) H(17) 3.148 ? . 54502
C(11) H(19) 3.372 ? . 55504
C(12) H(3) 3.405 ? . 55502
C(12) H(9) 3.285 ? . 55603
C(12) H(16) 3.060 ? . 55502
C(12) H(17) 3.135 ? . 54502
C(12) H(19) 3.302 ? . 55504
C(13) H(3) 3.549 ? . 55502
C(13) H(4) 3.492 ? . 54502
C(13) H(5) 3.052 ? . 55502
C(13) H(6) 3.256 ? . 55502
C(13) H(9) 3.246 ? . 55603
C(13) H(17) 3.053 ? . 54502
C(13) H(22) 3.252 ? . 54502
C(13) H(23) 3.396 ? . 54502
C(14) H(4) 2.896 ? . 54502
C(14) H(5) 3.335 ? . 55502
C(14) H(6) 3.329 ? . 55502
C(14) H(11) 3.296 ? . 55502
C(14) H(17) 2.990 ? . 54502
C(14) H(22) 3.270 ? . 54502
C(15) H(4) 3.393 ? . 54502
C(15) H(12) 3.586 ? . 54502
C(15) H(17) 2.991 ? . 54502
C(16) H(8) 3.214 ? . 55404
C(17) H(6) 3.197 ? . 55502
C(17) H(8) 2.969 ? . 55404
C(18) H(6) 3.320 ? . 55502
C(18) H(8) 3.084 ? . 55404
C(19) H(7) 3.179 ? . 55404
C(19) H(8) 3.412 ? . 55404
C(19) H(12) 3.574 ? . 55404
C(20) H(7) 3.504 ? . 55404
C(20) H(10) 3.540 ? . 54404
C(21) H(8) 3.518 ? . 55404
C(22) H(8) 3.260 ? . 55404
C(22) H(14) 3.326 ? . 55502
C(22) H(15) 3.599 ? . 55502
C(23) H(30) 3.201 ? . 55404
C(24) H(27) 3.487 ? . 65502
C(24) H(30) 3.497 ? . 55404
C(24) H(32) 3.526 ? . 66603
C(24) H(33) 3.209 ? . 66603
C(25) H(27) 2.898 ? . 65502
C(25) H(30) 3.483 ? . 55404
C(26) H(27) 3.417 ? . 65502
C(26) H(28) 3.470 ? . 65502
C(26) H(29) 3.200 ? . 55404
C(26) H(30) 3.143 ? . 55404
C(26) H(31) 3.243 ? . 65603
C(27) H(25) 3.433 ? . 64502
C(27) H(29) 3.189 ? . 65603
C(27) H(29) 3.206 ? . 55404
C(27) H(30) 2.761 ? . 55404
C(27) H(31) 2.802 ? . 65603
C(28) H(29) 3.285 ? . 65603
C(28) H(30) 2.801 ? . 55404
C(28) H(31) 3.503 ? . 65603
C(29) H(32) 3.272 ? . 65603
C(29) H(34) 3.208 ? . 65603
C(30) H(27) 3.107 ? . 65603
C(30) H(34) 3.267 ? . 65603
C(31) H(29) 3.238 ? . 65603
C(31) H(31) 3.241 ? . 65603
C(31) H(33) 3.490 ? . 66603
C(32) H(11) 3.275 ? . 65603
C(32) H(24) 3.072 ? . 66603
C(32) H(31) 3.289 ? . 65603
H(3) H(13) 3.191 ? . 54502
H(3) H(14) 3.451 ? . 54502
H(4) H(15) 2.684 ? . 55502
H(4) H(16) 3.519 ? . 55502
H(5) H(14) 2.790 ? . 54502
H(5) H(15) 3.278 ? . 54502
H(5) H(32) 3.224 ? . 65603
H(6) H(14) 3.431 ? . 54502
H(6) H(15) 3.534 ? . 54502
H(6) H(17) 2.715 ? . 54502
H(6) H(18) 2.961 ? . 54502
H(7) H(18) 3.067 ? . 54502
H(7) H(19) 3.178 ? . 55504
H(8) H(17) 3.296 ? . 55504
H(8) H(18) 3.470 ? . 55504
H(8) H(23) 2.336 ? . 55504
H(9) H(13) 2.760 ? . 55603
H(9) H(14) 2.677 ? . 55603
H(9) H(23) 3.197 ? . 55504
H(10) H(20) 2.832 ? . 54504
H(10) H(21) 3.075 ? . 54504
H(10) H(26) 2.909 ? . 65603
H(10) H(34) 3.178 ? . 65603
H(11) H(15) 2.665 ? . 54502
H(11) H(32) 3.029 ? . 65603
H(11) H(34) 2.746 ? . 65603
H(12) H(15) 3.512 ? . 55502
H(12) H(16) 2.967 ? . 55502
H(12) H(19) 2.838 ? . 55504
H(13) H(16) 2.874 ? . 55502
H(13) H(19) 2.699 ? . 55504
H(13) H(21) 3.485 ? . 55502
H(14) H(17) 3.574 ? . 54502
H(14) H(22) 2.780 ? . 54502
H(14) H(23) 3.008 ? . 54502
H(14) H(24) 3.460 ? . 54502
H(15) H(17) 3.495 ? . 54502
H(15) H(22) 2.826 ? . 54502
H(16) H(17) 3.489 ? . 54502
H(18) H(18) 3.182 ? . 56503
H(24) H(32) 2.677 ? . 66603
H(24) H(33) 2.629 ? . 66603
H(25) H(27) 2.675 ? . 65502
H(25) H(28) 3.339 ? . 65502
H(25) H(33) 3.597 ? . 66603
H(26) H(27) 3.572 ? . 65502
H(26) H(28) 2.986 ? . 65502
H(26) H(29) 3.307 ? . 55404
H(26) H(31) 3.303 ? . 65603
H(27) H(29) 2.993 ? . 65603
H(27) H(29) 3.293 ? . 55404
H(27) H(30) 3.311 ? . 65603
H(27) H(30) 3.080 ? . 55404
H(27) H(31) 2.554 ? . 65603
H(28) H(29) 3.160 ? . 65603
H(28) H(30) 3.148 ? . 55404
H(29) H(34) 3.558 ? . 65603
H(31) H(34) 2.642 ? . 65603
H(33) H(33) 2.924 ? . 66603
